data_1528407
loop_
_publ_author_name
'Chakir, M.'
'El Jazouli, A.'
'de Waal, D.'

_publ_section_title
;
 Synthesis, crystal structure and spectroscopy properties of Na3 A Zr (P
 O4)3 (A = Mg, Ni) and Li2.6 Na0.4 Ni Zr (P O4)3 phosphates
;
_journal_name_full 'Journal of Solid State Chemistry'
_journal_page_first 1883
_journal_page_last 1891
_journal_volume 179
_journal_year 2006
_chemical_formula_sum 'Na3 Ni O12 P3 Zr'
_chemical_name_systematic 'Na3 Ni Zr (P O4)3'
_space_group_IT_number 167
_symmetry_space_group_name_Hall '-R 3 2"c'
_symmetry_space_group_name_H-M 'R -3 c :H'
_cell_angle_alpha 90
_cell_angle_beta 90
_cell_angle_gamma 120
_cell_formula_units_Z 6
_cell_length_a 8.8909
_cell_length_b 8.8909
_cell_length_c 22.225
_cell_volume 1521.472
_citation_journal_id_ASTM JSSCBI
_cod_data_source_file Chakir_JSSCBI_2006_1166.cif
_cod_data_source_block Na3Ni1O12P3Zr1
_cod_original_formula_sum 'Na3 Ni1 O12 P3 Zr1'
_cod_database_code 1528407

loop_
_symmetry_equiv_pos_as_xyz
x,y,z
-y,x-y,z
-x+y,-x,z
y,x,-z+1/2
-x,-x+y,-z+1/2
x-y,-y,-z+1/2
-x,-y,-z
y,-x+y,-z
x-y,x,-z
-y,-x,z-1/2
x,x-y,z-1/2
-x+y,y,z-1/2
x+2/3,y+1/3,z+1/3
-y+2/3,x-y+1/3,z+1/3
-x+y+2/3,-x+1/3,z+1/3
y+2/3,x+1/3,-z+5/6
-x+2/3,-x+y+1/3,-z+5/6
x-y+2/3,-y+1/3,-z+5/6
-x+2/3,-y+1/3,-z+1/3
y+2/3,-x+y+1/3,-z+1/3
x-y+2/3,x+1/3,-z+1/3
-y+2/3,-x+1/3,z-1/6
x+2/3,x-y+1/3,z-1/6
-x+y+2/3,y+1/3,z-1/6
x+1/3,y+2/3,z+2/3
-y+1/3,x-y+2/3,z+2/3
-x+y+1/3,-x+2/3,z+2/3
y+1/3,x+2/3,-z+7/6
-x+1/3,-x+y+2/3,-z+7/6
x-y+1/3,-y+2/3,-z+7/6
-x+1/3,-y+2/3,-z+2/3
y+1/3,-x+y+2/3,-z+2/3
x-y+1/3,x+2/3,-z+2/3
-y+1/3,-x+2/3,z+1/6
x+1/3,x-y+2/3,z+1/6
-x+y+1/3,y+2/3,z+1/6

loop_
_atom_site_label
_atom_site_type_symbol
_atom_site_fract_x
_atom_site_fract_y
_atom_site_fract_z
_atom_site_occupancy
_atom_site_U_iso_or_equiv
O2 O-2 0.1908 0.1717 0.0872 1 0.0
P1 P+5 0.2934 0 0.25 1 0.0
Na2 Na+1 0.634 0 0.25 0.697 0.0
Ni1 Ni+2 0 0 0.1474 0.5 0.0
Zr1 Zr+4 0 0 0.1474 0.5 0.0
O1 O-2 0.1865 -0.0249 0.1941 1 0.0
Na1 Na+1 0 0 0 0.91 0.0
